data_7120728
loop_
_publ_author_name
'Wang, Sunewang Rixin'
'Arrowsmith, Merle'
'Braunschweig, Holger'
'Dewhurst, Rian David'
'Paprocki, Valerie'
'Winner, Lena'

_publ_section_title
;
 CuOTf-mediated intramolecular diborene hydroarylation
;
_journal_name_full 'Chem. Commun.'
_journal_paper_doi 10.1039/C7CC07371B
_journal_year 2017
_chemical_formula_moiety 'C47 H47 B2 F3 O3 P2 S'
_chemical_formula_sum 'C47 H47 B2 F3 O3 P2 S'
_chemical_formula_weight 832.46
_space_group_crystal_system monoclinic
_space_group_IT_number 14
_space_group_name_Hall '-P 2ybc'
_space_group_name_H-M_alt 'P 1 21/c 1'
_symmetry_space_group_name_Hall '-P 2ybc'
_symmetry_space_group_name_H-M 'P 1 21/c 1'
_atom_sites_solution_hydrogens geom
_atom_sites_solution_primary iterative
_atom_sites_solution_secondary difmap
_audit_creation_method SHELXL-2014/7
_audit_update_record
;
2017-09-18 deposited with the CCDC.
2017-09-29 downloaded from the CCDC.
;
_cell_angle_alpha 90
_cell_angle_beta 99.6580(10)
_cell_angle_gamma 90
_cell_formula_units_Z 4
_cell_length_a 11.0551(4)
_cell_length_b 13.8648(6)
_cell_length_c 28.6834(11)
_cell_measurement_reflns_used 9863
_cell_measurement_temperature 100(2)
_cell_measurement_theta_max 24.29
_cell_measurement_theta_min 2.38
_cell_volume 4334.2(3)
_computing_cell_refinement 'Saint+ ver. V8.37A (Bruker AXS)'
_computing_data_collection 'APEX2 ver. 2014.9 (Bruker AXS)'
_computing_data_reduction 'Saint+ ver. V8.37A (Bruker AXS)'
_computing_molecular_graphics 'ShelXLe (Huebschle et all, 2011)'
_computing_publication_material 'SHELXL-2014/7 (Sheldrick, 2014)'
_computing_structure_refinement 'SHELXL-2014/7 (Sheldrick, 2014)'
_computing_structure_solution 'SHELXT (Sheldrick, 2014)'
_diffrn_ambient_temperature 100(2)
_diffrn_detector 'CMOS area detector (Photon 100)'
_diffrn_detector_area_resol_mean 10.24
_diffrn_measured_fraction_theta_full 0.999
_diffrn_measured_fraction_theta_max 0.998
_diffrn_measurement_device_type 'Bruker D8 Quest'
_diffrn_measurement_method '\f and \w scans'
_diffrn_radiation_monochromator 'multi-layer mirror'
_diffrn_radiation_type MoK\a
_diffrn_radiation_wavelength 0.71073
_diffrn_reflns_av_R_equivalents 0.0763
_diffrn_reflns_av_unetI/netI 0.0379
_diffrn_reflns_Laue_measured_fraction_full 0.999
_diffrn_reflns_Laue_measured_fraction_max 0.998
_diffrn_reflns_limit_h_max 13
_diffrn_reflns_limit_h_min -13
_diffrn_reflns_limit_k_max 17
_diffrn_reflns_limit_k_min -17
_diffrn_reflns_limit_l_max 35
_diffrn_reflns_limit_l_min -35
_diffrn_reflns_number 94559
_diffrn_reflns_point_group_measured_fraction_full 0.999
_diffrn_reflns_point_group_measured_fraction_max 0.998
_diffrn_reflns_theta_full 26.000
_diffrn_reflns_theta_max 26.022
_diffrn_reflns_theta_min 2.160
_diffrn_source 'microfocus sealed tube (Incoatec ImS)'
_exptl_absorpt_coefficient_mu 0.202
_exptl_absorpt_correction_T_max 0.7453
_exptl_absorpt_correction_T_min 0.7112
_exptl_absorpt_correction_type multi-scan
_exptl_absorpt_process_details 'SadAbs 2016/2 (Bruker AXS)'
_exptl_crystal_colour yellow
_exptl_crystal_density_diffrn 1.276
_exptl_crystal_description block
_exptl_crystal_F_000 1744
_exptl_crystal_size_max 0.34
_exptl_crystal_size_mid 0.24
_exptl_crystal_size_min 0.14
_refine_diff_density_max 0.314
_refine_diff_density_min -0.340
_refine_diff_density_rms 0.049
_refine_ls_extinction_method none
_refine_ls_goodness_of_fit_ref 0.658
_refine_ls_hydrogen_treatment constr
_refine_ls_matrix_type full
_refine_ls_number_parameters 529
_refine_ls_number_reflns 8535
_refine_ls_number_restraints 0
_refine_ls_restrained_S_all 0.658
_refine_ls_R_factor_all 0.0651
_refine_ls_R_factor_gt 0.0394
_refine_ls_shift/su_max 0.001
_refine_ls_shift/su_mean 0.000
_refine_ls_structure_factor_coef Fsqd
_refine_ls_weighting_details 'w=1/[\s^2^(Fo^2^)+(0.0479P)^2^+17.6326P] where P=(Fo^2^+2Fc^2^)/3'
_refine_ls_weighting_scheme calc
_refine_ls_wR_factor_gt 0.0875
_refine_ls_wR_factor_ref 0.1083
_reflns_Friedel_coverage 0.000
_reflns_number_gt 6424
_reflns_number_total 8535
_reflns_threshold_expression 'I > 2\s(I)'
_cod_data_source_file c7cc07371b2.cif
_cod_data_source_block test_a_CCDC1
_cod_database_code 7120728
_shelx_shelxl_version_number 2014/7
_shelx_space_group_comment
;
The symmetry employed for this shelxl refinement is uniquely defined
by the following loop, which should always be used as a source of
symmetry information in preference to the above space-group names.
They are only intended as comments.
;

loop_
_space_group_symop_operation_xyz
'x, y, z'
'-x, y+1/2, -z+1/2'
'-x, -y, -z'
'x, -y-1/2, z-1/2'

loop_
_atom_site_label
_atom_site_type_symbol
_atom_site_fract_x
_atom_site_fract_y
_atom_site_fract_z
_atom_site_U_iso_or_equiv
_atom_site_adp_type
_atom_site_occupancy
_atom_site_site_symmetry_order
_atom_site_calc_flag
_atom_site_refinement_flags_posn
_atom_site_refinement_flags_adp
S001 S 0.50864(5) 0.28575(4) 0.55444(2) 0.02094(13) Uani 1 1 d . .
B1 B 0.6503(2) 0.20643(18) 0.86624(8) 0.0168(5) Uani 1 1 d . .
P002 P 0.65561(5) 0.09077(4) 0.90583(2) 0.01689(13) Uani 1 1 d . .
B2 B 0.7963(2) 0.24748(17) 0.85594(9) 0.0181(5) Uani 1 1 d . .
P003 P 0.57635(5) 0.31637(4) 0.89303(2) 0.01698(13) Uani 1 1 d . .
F004 F 0.45975(16) 0.11179(11) 0.52003(6) 0.0444(4) Uani 1 1 d . .
O005 O 0.39682(15) 0.31790(13) 0.52572(6) 0.0301(4) Uani 1 1 d . .
F006 F 0.38812(16) 0.14008(12) 0.58349(6) 0.0498(5) Uani 1 1 d . .
F007 F 0.58037(17) 0.11485(13) 0.58725(7) 0.0551(5) Uani 1 1 d . .
O008 O 0.61408(15) 0.28880(13) 0.53147(7) 0.0359(4) Uani 1 1 d . .
O009 O 0.5273(2) 0.32086(14) 0.60212(6) 0.0457(5) Uani 1 1 d . .
C00A C 0.65507(19) 0.23985(15) 0.78095(7) 0.0173(4) Uani 1 1 d . .
C00B C 0.58136(19) 0.19695(15) 0.81069(7) 0.0176(4) Uani 1 1 d . .
C00C C 0.92826(19) 0.25663(16) 0.88660(7) 0.0175(4) Uani 1 1 d . .
C00D C 0.97494(19) 0.34321(16) 0.90854(7) 0.0179(4) Uani 1 1 d . .
C00E C 0.4673(2) 0.15790(16) 0.78952(7) 0.0184(4) Uani 1 1 d . .
C00F C 1.11822(19) 0.17430(16) 0.92516(8) 0.0199(5) Uani 1 1 d . .
C00G C 0.4313(2) 0.16172(16) 0.73859(7) 0.0196(5) Uani 1 1 d . .
C00H C 1.00448(19) 0.17375(16) 0.89229(8) 0.0188(5) Uani 1 1 d . .
C00I C 0.6165(2) 0.24987(16) 0.73084(7) 0.0201(5) Uani 1 1 d . .
C00J C 0.7736(2) 0.27271(16) 0.80293(8) 0.0189(4) Uani 1 1 d . .
C00K C 0.6975(2) 0.29791(17) 0.70511(8) 0.0240(5) Uani 1 1 d . .
H00K H 0.6728 0.3082 0.6721 0.029 Uiso 1 1 calc R U
C00L C 1.1566(2) 0.25875(17) 0.94927(8) 0.0209(5) Uani 1 1 d . .
H00L H 1.2298 0.2584 0.9720 0.025 Uiso 1 1 calc R U
C00M C 0.8499(2) 0.31640(16) 0.77560(8) 0.0219(5) Uani 1 1 d . .
H00M H 0.9293 0.3375 0.7899 0.026 Uiso 1 1 calc R U
C00N C 0.9133(2) 0.43377(16) 0.89923(8) 0.0209(5) Uani 1 1 d . .
H00N H 0.8387 0.4359 0.8774 0.025 Uiso 1 1 calc R U
C00O C 0.3843(2) 0.11339(16) 0.81582(8) 0.0226(5) Uani 1 1 d . .
H00O H 0.4043 0.1118 0.8493 0.027 Uiso 1 1 calc R U
C00P C 0.5048(2) 0.20933(17) 0.71060(8) 0.0221(5) Uani 1 1 d . .
H00P H 0.4782 0.2140 0.6774 0.026 Uiso 1 1 calc R U
C00Q C 1.0696(2) 0.51561(18) 0.95356(8) 0.0264(5) Uani 1 1 d . .
H00Q H 1.0997 0.5736 0.9690 0.032 Uiso 1 1 calc R U
C00R C 1.08982(19) 0.34383(17) 0.94080(7) 0.0193(5) Uani 1 1 d . .
C00S C 0.5565(2) 0.41371(16) 0.85067(8) 0.0234(5) Uani 1 1 d . .
H00A H 0.6344 0.4264 0.8398 0.035 Uiso 1 1 calc R U
H00B H 0.5300 0.4719 0.8656 0.035 Uiso 1 1 calc R U
H00C H 0.4942 0.3957 0.8236 0.035 Uiso 1 1 calc R U
C00T C 0.5301(2) 0.06220(17) 0.93683(8) 0.0227(5) Uani 1 1 d . .
H00D H 0.4549 0.0523 0.9138 0.034 Uiso 1 1 calc R U
H00E H 0.5180 0.1156 0.9579 0.034 Uiso 1 1 calc R U
H00F H 0.5496 0.0033 0.9554 0.034 Uiso 1 1 calc R U
C00U C 1.1330(2) 0.43256(17) 0.96304(8) 0.0247(5) Uani 1 1 d . .
H00U H 1.2078 0.4331 0.9849 0.030 Uiso 1 1 calc R U
C00V C 0.9714(2) 0.08704(17) 0.86635(8) 0.0232(5) Uani 1 1 d . .
H00V H 0.8987 0.0860 0.8434 0.028 Uiso 1 1 calc R U
C00W C 0.3191(2) 0.11672(17) 0.71771(8) 0.0250(5) Uani 1 1 d . .
H00W H 0.2963 0.1172 0.6843 0.030 Uiso 1 1 calc R U
C00X C 0.6673(2) -0.01379(16) 0.86963(8) 0.0244(5) Uani 1 1 d . .
H00G H 0.5987 -0.0143 0.8431 0.037 Uiso 1 1 calc R U
H00H H 0.6645 -0.0722 0.8886 0.037 Uiso 1 1 calc R U
H00I H 0.7450 -0.0117 0.8575 0.037 Uiso 1 1 calc R U
C00Y C 1.1885(2) 0.08734(17) 0.93201(9) 0.0253(5) Uani 1 1 d . .
H00Y H 1.2627 0.0866 0.9542 0.030 Uiso 1 1 calc R U
C00Z C 0.4240(2) 0.29879(18) 0.90655(9) 0.0258(5) Uani 1 1 d . .
H00J H 0.3910 0.3608 0.9150 0.039 Uiso 1 1 calc R U
H00R H 0.4278 0.2539 0.9332 0.039 Uiso 1 1 calc R U
H00S H 0.3706 0.2721 0.8788 0.039 Uiso 1 1 calc R U
C010 C 0.7837(2) 0.08928(18) 0.95407(8) 0.0254(5) Uani 1 1 d . .
H01A H 0.8601 0.0996 0.9417 0.038 Uiso 1 1 calc R U
H01B H 0.7870 0.0267 0.9702 0.038 Uiso 1 1 calc R U
H01C H 0.7735 0.1407 0.9765 0.038 Uiso 1 1 calc R U
C011 C 0.2765(2) 0.07288(18) 0.79427(9) 0.0281(5) Uani 1 1 d . .
H011 H 0.2229 0.0442 0.8129 0.034 Uiso 1 1 calc R U
C012 C 0.9583(2) 0.51664(17) 0.92071(8) 0.0251(5) Uani 1 1 d . .
H012 H 0.9151 0.5755 0.9137 0.030 Uiso 1 1 calc R U
C013 C 1.1276(2) 0.28746(18) 0.57750(9) 0.0293(5) Uani 1 1 d . .
H013 H 1.1939 0.3034 0.5617 0.035 Uiso 1 1 calc R U
C014 C 0.6638(2) 0.36149(17) 0.94744(8) 0.0224(5) Uani 1 1 d . .
H01D H 0.7484 0.3737 0.9430 0.034 Uiso 1 1 calc R U
H01E H 0.6635 0.3136 0.9725 0.034 Uiso 1 1 calc R U
H01F H 0.6269 0.4216 0.9563 0.034 Uiso 1 1 calc R U
C015 C 0.1760(2) 0.37206(19) 0.81858(9) 0.0288(5) Uani 1 1 d . .
H015 H 0.1425 0.3282 0.8384 0.035 Uiso 1 1 calc R U
C016 C 0.8106(2) 0.32984(17) 0.72668(8) 0.0252(5) Uani 1 1 d . .
H016 H 0.8630 0.3614 0.7084 0.030 Uiso 1 1 calc R U
C017 C 1.1491(2) 0.26925(18) 0.62553(9) 0.0306(6) Uani 1 1 d . .
H017 H 1.2300 0.2737 0.6429 0.037 Uiso 1 1 calc R U
C018 C 1.0414(2) 0.00578(18) 0.87375(9) 0.0285(5) Uani 1 1 d . .
H018 H 1.0166 -0.0512 0.8563 0.034 Uiso 1 1 calc R U
C019 C 0.2440(2) 0.07334(17) 0.74418(9) 0.0282(5) Uani 1 1 d . .
H019 H 0.1702 0.0434 0.7294 0.034 Uiso 1 1 calc R U
C01A C 1.0527(3) 0.24454(18) 0.64850(9) 0.0328(6) Uani 1 1 d . .
H01G H 1.0675 0.2312 0.6815 0.039 Uiso 1 1 calc R U
C01B C 1.1516(2) 0.00604(18) 0.90760(9) 0.0294(6) Uani 1 1 d . .
H01H H 1.1994 -0.0511 0.9130 0.035 Uiso 1 1 calc R U
C01C C 1.0095(2) 0.28242(18) 0.55251(9) 0.0298(5) Uani 1 1 d . .
H01I H 0.9947 0.2954 0.5195 0.036 Uiso 1 1 calc R U
C01D C 0.9130(2) 0.25874(18) 0.57511(9) 0.0299(6) Uani 1 1 d . .
H01J H 0.8320 0.2557 0.5578 0.036 Uiso 1 1 calc R U
C01E C 0.2205(2) 0.33861(18) 0.77933(9) 0.0283(5) Uani 1 1 d . .
H01K H 0.2174 0.2717 0.7721 0.034 Uiso 1 1 calc R U
C01F C 0.4841(2) 0.15690(19) 0.56175(9) 0.0311(6) Uani 1 1 d . .
C01G C 0.2696(2) 0.40253(18) 0.75053(8) 0.0303(6) Uani 1 1 d . .
H01L H 0.3005 0.3793 0.7237 0.036 Uiso 1 1 calc R U
C01H C 0.2739(3) 0.49940(19) 0.76058(9) 0.0345(6) Uani 1 1 d . .
H01M H 0.3077 0.5432 0.7408 0.041 Uiso 1 1 calc R U
C01I C 0.9346(2) 0.23941(18) 0.62309(10) 0.0323(6) Uani 1 1 d . .
H01N H 0.8683 0.2225 0.6387 0.039 Uiso 1 1 calc R U
C01K C 0.1802(3) 0.4690(2) 0.82879(10) 0.0412(7) Uani 1 1 d . .
H01O H 0.1498 0.4922 0.8558 0.049 Uiso 1 1 calc R U
C01M C 0.2286(3) 0.5327(2) 0.79975(11) 0.0469(8) Uani 1 1 d . .
H01P H 0.2308 0.5997 0.8067 0.056 Uiso 1 1 calc R U

loop_
_atom_site_aniso_label
_atom_site_aniso_U_11
_atom_site_aniso_U_22
_atom_site_aniso_U_33
_atom_site_aniso_U_23
_atom_site_aniso_U_13
_atom_site_aniso_U_12
S001 0.0205(3) 0.0260(3) 0.0157(3) 0.0014(2) 0.0014(2) 0.0035(2)
B1 0.0157(11) 0.0174(12) 0.0174(12) -0.0004(10) 0.0030(9) 0.0004(9)
P002 0.0177(3) 0.0172(3) 0.0166(3) 0.0004(2) 0.0055(2) 0.0007(2)
B2 0.0224(13) 0.0123(11) 0.0215(12) -0.0015(9) 0.0094(10) 0.0024(10)
P003 0.0164(3) 0.0179(3) 0.0170(3) -0.0010(2) 0.0036(2) 0.0007(2)
F004 0.0625(11) 0.0313(9) 0.0438(9) -0.0083(7) 0.0214(8) -0.0133(8)
O005 0.0220(8) 0.0335(10) 0.0324(9) 0.0112(8) -0.0023(7) -0.0002(7)
F006 0.0569(11) 0.0456(10) 0.0560(11) 0.0187(8) 0.0357(9) 0.0017(8)
F007 0.0544(11) 0.0397(10) 0.0688(12) 0.0208(9) 0.0029(9) 0.0188(8)
O008 0.0246(9) 0.0335(10) 0.0534(12) -0.0007(9) 0.0177(8) -0.0018(8)
O009 0.0746(15) 0.0406(11) 0.0178(9) -0.0056(8) -0.0040(9) 0.0169(11)
C00A 0.0203(11) 0.0148(10) 0.0177(11) -0.0003(8) 0.0057(9) 0.0031(9)
C00B 0.0184(10) 0.0158(11) 0.0189(11) -0.0017(8) 0.0042(9) 0.0026(9)
C00C 0.0183(11) 0.0212(11) 0.0149(10) 0.0043(9) 0.0079(8) -0.0001(9)
C00D 0.0181(11) 0.0210(11) 0.0171(10) 0.0022(9) 0.0099(9) -0.0021(9)
C00E 0.0201(11) 0.0174(11) 0.0173(10) 0.0003(9) 0.0026(9) 0.0020(9)
C00F 0.0157(10) 0.0236(12) 0.0226(11) 0.0063(9) 0.0095(9) -0.0012(9)
C00G 0.0240(11) 0.0165(11) 0.0172(11) -0.0012(9) 0.0003(9) 0.0066(9)
C00H 0.0177(11) 0.0204(11) 0.0204(11) 0.0042(9) 0.0093(9) -0.0006(9)
C00I 0.0250(12) 0.0199(11) 0.0157(10) 0.0004(9) 0.0036(9) 0.0049(9)
C00J 0.0185(11) 0.0189(11) 0.0199(11) 0.0005(9) 0.0050(9) 0.0020(9)
C00K 0.0303(13) 0.0250(12) 0.0172(11) 0.0030(9) 0.0054(9) 0.0057(10)
C00L 0.0165(11) 0.0284(12) 0.0182(11) 0.0048(9) 0.0043(9) -0.0009(9)
C00M 0.0201(11) 0.0237(12) 0.0226(11) 0.0006(9) 0.0062(9) -0.0006(9)
C00N 0.0188(11) 0.0240(12) 0.0212(11) 0.0034(9) 0.0075(9) -0.0012(9)
C00O 0.0234(12) 0.0224(12) 0.0214(11) 0.0008(9) 0.0024(9) -0.0021(9)
C00P 0.0251(12) 0.0264(12) 0.0142(10) -0.0018(9) 0.0019(9) 0.0057(10)
C00Q 0.0295(13) 0.0230(12) 0.0272(12) -0.0032(10) 0.0062(10) -0.0039(10)
C00R 0.0175(11) 0.0254(12) 0.0165(10) 0.0030(9) 0.0071(9) -0.0036(9)
C00S 0.0281(12) 0.0192(11) 0.0228(11) -0.0003(9) 0.0041(10) 0.0046(10)
C00T 0.0247(12) 0.0236(12) 0.0222(11) 0.0027(9) 0.0108(9) -0.0005(10)
C00U 0.0227(12) 0.0315(13) 0.0199(11) -0.0010(10) 0.0036(9) -0.0067(10)
C00V 0.0189(11) 0.0238(12) 0.0282(12) 0.0002(10) 0.0078(9) -0.0017(9)
C00W 0.0278(12) 0.0221(12) 0.0231(12) -0.0019(10) -0.0017(10) 0.0017(10)
C00X 0.0278(13) 0.0196(12) 0.0284(12) -0.0027(10) 0.0123(10) 0.0014(10)
C00Y 0.0179(11) 0.0277(13) 0.0316(13) 0.0096(10) 0.0077(10) 0.0021(10)
C00Z 0.0172(11) 0.0285(13) 0.0332(13) -0.0027(10) 0.0080(10) 0.0007(10)
C010 0.0238(12) 0.0325(13) 0.0198(11) 0.0066(10) 0.0032(9) 0.0025(10)
C011 0.0254(13) 0.0268(13) 0.0315(13) 0.0041(11) 0.0034(10) -0.0061(10)
C012 0.0285(13) 0.0219(12) 0.0276(12) 0.0024(10) 0.0125(10) 0.0001(10)
C013 0.0273(13) 0.0252(13) 0.0370(14) 0.0024(11) 0.0101(11) 0.0000(10)
C014 0.0233(12) 0.0263(12) 0.0186(11) -0.0050(9) 0.0064(9) -0.0040(10)
C015 0.0211(12) 0.0375(15) 0.0285(13) 0.0076(11) 0.0059(10) -0.0049(11)
C016 0.0294(13) 0.0256(13) 0.0235(12) 0.0045(10) 0.0130(10) -0.0009(10)
C017 0.0270(13) 0.0225(13) 0.0391(14) -0.0011(11) -0.0034(11) -0.0002(10)
C018 0.0278(13) 0.0210(12) 0.0397(14) -0.0004(11) 0.0139(11) -0.0021(10)
C019 0.0259(13) 0.0245(13) 0.0312(13) -0.0013(10) -0.0044(10) -0.0058(10)
C01A 0.0478(16) 0.0239(13) 0.0265(13) -0.0007(10) 0.0055(12) 0.0013(12)
C01B 0.0239(12) 0.0236(13) 0.0429(15) 0.0062(11) 0.0118(11) 0.0041(10)
C01C 0.0338(14) 0.0285(13) 0.0267(12) 0.0006(10) 0.0031(10) 0.0068(11)
C01D 0.0229(12) 0.0261(13) 0.0398(15) -0.0070(11) 0.0029(11) 0.0028(10)
C01E 0.0308(13) 0.0238(13) 0.0297(13) 0.0005(10) 0.0030(10) -0.0021(10)
C01F 0.0351(14) 0.0330(14) 0.0278(13) 0.0039(11) 0.0123(11) 0.0048(11)
C01G 0.0404(15) 0.0297(14) 0.0216(12) -0.0012(10) 0.0078(11) -0.0001(11)
C01H 0.0456(16) 0.0259(13) 0.0352(14) 0.0024(11) 0.0161(12) -0.0058(12)
C01I 0.0342(14) 0.0253(13) 0.0420(15) -0.0031(11) 0.0199(12) -0.0018(11)
C01K 0.0433(16) 0.0434(17) 0.0437(16) -0.0110(13) 0.0269(13) -0.0047(13)
C01M 0.062(2) 0.0246(14) 0.062(2) -0.0106(14) 0.0325(16) -0.0082(14)

loop_
_atom_type_symbol
_atom_type_description
_atom_type_scat_dispersion_real
_atom_type_scat_dispersion_imag
_atom_type_scat_source
C C 0.0033 0.0016 'International Tables Vol C Tables 4.2.6.8 and 6.1.1.4'
H H 0.0000 0.0000 'International Tables Vol C Tables 4.2.6.8 and 6.1.1.4'
B B 0.0013 0.0007 'International Tables Vol C Tables 4.2.6.8 and 6.1.1.4'
O O 0.0106 0.0060 'International Tables Vol C Tables 4.2.6.8 and 6.1.1.4'
F F 0.0171 0.0103 'International Tables Vol C Tables 4.2.6.8 and 6.1.1.4'
P P 0.1023 0.0942 'International Tables Vol C Tables 4.2.6.8 and 6.1.1.4'
S S 0.1246 0.1234 'International Tables Vol C Tables 4.2.6.8 and 6.1.1.4'

loop_
_geom_angle_atom_site_label_1
_geom_angle_atom_site_label_2
_geom_angle_atom_site_label_3
_geom_angle
O008 S001 O009 115.51(13)
O008 S001 O005 114.54(11)
O009 S001 O005 114.45(12)
O008 S001 C01F 103.29(11)
O009 S001 C01F 102.90(12)
O005 S001 C01F 103.87(12)
C00B B1 B2 98.60(16)
C00B B1 P003 106.65(14)
B2 B1 P003 105.50(14)
C00B B1 P002 117.24(15)
B2 B1 P002 114.66(15)
P003 B1 P002 112.68(12)
C00X P002 C010 108.04(12)
C00X P002 C00T 103.99(11)
C010 P002 C00T 100.83(11)
C00X P002 B1 108.83(11)
C010 P002 B1 113.36(11)
C00T P002 B1 120.79(11)
C00J B2 C00C 121.00(19)
C00J B2 B1 103.53(18)
C00C B2 B1 135.39(19)
C014 P003 C00S 108.07(11)
C014 P003 C00Z 104.16(11)
C00S P003 C00Z 103.46(11)
C014 P003 B1 114.41(11)
C00S P003 B1 109.36(10)
C00Z P003 B1 116.55(11)
C00B C00A C00J 116.64(19)
C00B C00A C00I 122.9(2)
C00J C00A C00I 120.46(19)
C00A C00B C00E 117.88(19)
C00A C00B B1 109.32(18)
C00E C00B B1 132.78(19)
C00D C00C C00H 118.2(2)
C00D C00C B2 123.48(19)
C00H C00C B2 118.36(19)
C00C C00D C00N 122.4(2)
C00C C00D C00R 120.5(2)
C00N C00D C00R 117.1(2)
C00B C00E C00O 123.2(2)
C00B C00E C00G 119.6(2)
C00O C00E C00G 117.2(2)
C00L C00F C00Y 121.9(2)
C00L C00F C00H 119.4(2)
C00Y C00F C00H 118.7(2)
C00P C00G C00W 120.9(2)
C00P C00G C00E 120.5(2)
C00W C00G C00E 118.7(2)
C00C C00H C00V 121.8(2)
C00C C00H C00F 120.5(2)
C00V C00H C00F 117.7(2)
C00P C00I C00K 124.5(2)
C00P C00I C00A 118.2(2)
C00K C00I C00A 117.3(2)
C00M C00J C00A 119.4(2)
C00M C00J B2 130.2(2)
C00A C00J B2 110.42(19)
C016 C00K C00I 121.6(2)
C016 C00K H00K 119.2
C00I C00K H00K 119.2
C00F C00L C00R 121.2(2)
C00F C00L H00L 119.4
C00R C00L H00L 119.4
C00J C00M C016 120.4(2)
C00J C00M H00M 119.8
C016 C00M H00M 119.8
C012 C00N C00D 122.1(2)
C012 C00N H00N 119.0
C00D C00N H00N 119.0
C011 C00O C00E 121.9(2)
C011 C00O H00O 119.0
C00E C00O H00O 119.0
C00I C00P C00G 120.8(2)
C00I C00P H00P 119.6
C00G C00P H00P 119.6
C00U C00Q C012 120.3(2)
C00U C00Q H00Q 119.8
C012 C00Q H00Q 119.8
C00L C00R C00U 121.6(2)
C00L C00R C00D 119.5(2)
C00U C00R C00D 118.9(2)
P003 C00S H00A 109.5
P003 C00S H00B 109.5
H00A C00S H00B 109.5
P003 C00S H00C 109.5
H00A C00S H00C 109.5
H00B C00S H00C 109.5
P002 C00T H00D 109.5
P002 C00T H00E 109.5
H00D C00T H00E 109.5
P002 C00T H00F 109.5
H00D C00T H00F 109.5
H00E C00T H00F 109.5
C00Q C00U C00R 121.3(2)
C00Q C00U H00U 119.3
C00R C00U H00U 119.3
C018 C00V C00H 121.7(2)
C018 C00V H00V 119.2
C00H C00V H00V 119.2
C019 C00W C00G 122.0(2)
C019 C00W H00W 119.0
C00G C00W H00W 119.0
P002 C00X H00G 109.5
P002 C00X H00H 109.5
H00G C00X H00H 109.5
P002 C00X H00I 109.5
H00G C00X H00I 109.5
H00H C00X H00I 109.5
C01B C00Y C00F 121.4(2)
C01B C00Y H00Y 119.3
C00F C00Y H00Y 119.3
P003 C00Z H00J 109.5
P003 C00Z H00R 109.5
H00J C00Z H00R 109.5
P003 C00Z H00S 109.5
H00J C00Z H00S 109.5
H00R C00Z H00S 109.5
P002 C010 H01A 109.5
P002 C010 H01B 109.5
H01A C010 H01B 109.5
P002 C010 H01C 109.5
H01A C010 H01C 109.5
H01B C010 H01C 109.5
C00O C011 C019 120.6(2)
C00O C011 H011 119.7
C019 C011 H011 119.7
C00N C012 C00Q 120.2(2)
C00N C012 H012 119.9
C00Q C012 H012 119.9
C017 C013 C01C 119.8(2)
C017 C013 H013 120.1
C01C C013 H013 120.1
P003 C014 H01D 109.5
P003 C014 H01E 109.5
H01D C014 H01E 109.5
P003 C014 H01F 109.5
H01D C014 H01F 109.5
H01E C014 H01F 109.5
C01K C015 C01E 119.8(2)
C01K C015 H015 120.1
C01E C015 H015 120.1
C00K C016 C00M 120.8(2)
C00K C016 H016 119.6
C00M C016 H016 119.6
C013 C017 C01A 120.1(2)
C013 C017 H017 119.9
C01A C017 H017 119.9
C00V C018 C01B 120.2(2)
C00V C018 H018 119.9
C01B C018 H018 119.9
C00W C019 C011 119.6(2)
C00W C019 H019 120.2
C011 C019 H019 120.2
C01I C01A C017 119.6(2)
C01I C01A H01G 120.2
C017 C01A H01G 120.2
C00Y C01B C018 120.2(2)
C00Y C01B H01H 119.9
C018 C01B H01H 119.9
C01D C01C C013 120.5(2)
C01D C01C H01I 119.8
C013 C01C H01I 119.8
C01C C01D C01I 119.8(2)
C01C C01D H01J 120.1
C01I C01D H01J 120.1
C015 C01E C01G 120.0(2)
C015 C01E H01K 120.0
C01G C01E H01K 120.0
F007 C01F F004 108.2(2)
F007 C01F F006 107.0(2)
F004 C01F F006 106.2(2)
F007 C01F S001 111.99(19)
F004 C01F S001 111.52(17)
F006 C01F S001 111.64(18)
C01H C01G C01E 120.3(2)
C01H C01G H01L 119.8
C01E C01G H01L 119.8
C01G C01H C01M 119.5(2)
C01G C01H H01M 120.3
C01M C01H H01M 120.3
C01D C01I C01A 120.2(2)
C01D C01I H01N 119.9
C01A C01I H01N 119.9
C015 C01K C01M 119.9(2)
C015 C01K H01O 120.0
C01M C01K H01O 120.0
C01K C01M C01H 120.4(3)
C01K C01M H01P 119.8
C01H C01M H01P 119.8

loop_
_geom_bond_atom_site_label_1
_geom_bond_atom_site_label_2
_geom_bond_distance
S001 O008 1.4326(17)
S001 O009 1.4335(18)
S001 O005 1.4367(17)
S001 C01F 1.824(3)
B1 C00B 1.652(3)
B1 B2 1.783(3)
B1 P003 1.948(2)
B1 P002 1.960(2)
P002 C00X 1.800(2)
P002 C010 1.806(2)
P002 C00T 1.813(2)
B2 C00J 1.539(3)
B2 C00C 1.577(3)
P003 C014 1.804(2)
P003 C00S 1.805(2)
P003 C00Z 1.807(2)
F004 C01F 1.337(3)
F006 C01F 1.339(3)
F007 C01F 1.321(3)
C00A C00B 1.407(3)
C00A C00J 1.430(3)
C00A C00I 1.436(3)
C00B C00E 1.412(3)
C00C C00D 1.412(3)
C00C C00H 1.418(3)
C00D C00N 1.432(3)
C00D C00R 1.440(3)
C00E C00O 1.423(3)
C00E C00G 1.449(3)
C00F C00L 1.390(3)
C00F C00Y 1.430(3)
C00F C00H 1.440(3)
C00G C00P 1.400(3)
C00G C00W 1.427(3)
C00H C00V 1.429(3)
C00I C00P 1.392(3)
C00I C00K 1.418(3)
C00J C00M 1.384(3)
C00K C016 1.372(3)
C00K H00K 0.9500
C00L C00R 1.391(3)
C00L H00L 0.9500
C00M C016 1.410(3)
C00M H00M 0.9500
C00N C012 1.358(3)
C00N H00N 0.9500
C00O C011 1.367(3)
C00O H00O 0.9500
C00P H00P 0.9500
C00Q C00U 1.352(3)
C00Q C012 1.419(3)
C00Q H00Q 0.9500
C00R C00U 1.430(3)
C00S H00A 0.9800
C00S H00B 0.9800
C00S H00C 0.9800
C00T H00D 0.9800
C00T H00E 0.9800
C00T H00F 0.9800
C00U H00U 0.9500
C00V C018 1.363(3)
C00V H00V 0.9500
C00W C019 1.356(3)
C00W H00W 0.9500
C00X H00G 0.9800
C00X H00H 0.9800
C00X H00I 0.9800
C00Y C01B 1.353(4)
C00Y H00Y 0.9500
C00Z H00J 0.9800
C00Z H00R 0.9800
C00Z H00S 0.9800
C010 H01A 0.9800
C010 H01B 0.9800
C010 H01C 0.9800
C011 C019 1.421(3)
C011 H011 0.9500
C012 H012 0.9500
C013 C017 1.381(4)
C013 C01C 1.382(4)
C013 H013 0.9500
C014 H01D 0.9800
C014 H01E 0.9800
C014 H01F 0.9800
C015 C01K 1.375(4)
C015 C01E 1.382(3)
C015 H015 0.9500
C016 H016 0.9500
C017 C01A 1.386(4)
C017 H017 0.9500
C018 C01B 1.425(4)
C018 H018 0.9500
C019 H019 0.9500
C01A C01I 1.386(4)
C01A H01G 0.9500
C01B H01H 0.9500
C01C C01D 1.377(4)
C01C H01I 0.9500
C01D C01I 1.383(4)
C01D H01J 0.9500
C01E C01G 1.383(3)
C01E H01K 0.9500
C01G C01H 1.373(4)
C01G H01L 0.9500
C01H C01M 1.384(4)
C01H H01M 0.9500
C01I H01N 0.9500
C01K C01M 1.382(4)
C01K H01O 0.9500
C01M H01P 0.9500

loop_
_geom_torsion_atom_site_label_1
_geom_torsion_atom_site_label_2
_geom_torsion_atom_site_label_3
_geom_torsion_atom_site_label_4
_geom_torsion
C00B B1 B2 C00J 11.5(2)
P003 B1 B2 C00J -98.57(17)
P002 B1 B2 C00J 136.85(16)
C00B B1 B2 C00C -165.3(2)
P003 B1 B2 C00C 84.7(3)
P002 B1 B2 C00C -39.9(3)
C00J C00A C00B C00E -175.76(19)
C00I C00A C00B C00E 3.3(3)
C00J C00A C00B B1 5.7(3)
C00I C00A C00B B1 -175.19(19)
B2 B1 C00B C00A -10.4(2)
P003 B1 C00B C00A 98.76(18)
P002 B1 C00B C00A -133.90(17)
B2 B1 C00B C00E 171.4(2)
P003 B1 C00B C00E -79.5(3)
P002 B1 C00B C00E 47.9(3)
C00J B2 C00C C00D 86.0(3)
B1 B2 C00C C00D -97.7(3)
C00J B2 C00C C00H -93.7(2)
B1 B2 C00C C00H 82.7(3)
C00H C00C C00D C00N 170.36(19)
B2 C00C C00D C00N -9.3(3)
C00H C00C C00D C00R -8.1(3)
B2 C00C C00D C00R 172.23(19)
C00A C00B C00E C00O -179.5(2)
B1 C00B C00E C00O -1.4(4)
C00A C00B C00E C00G 1.0(3)
B1 C00B C00E C00G 179.1(2)
C00B C00E C00G C00P -4.2(3)
C00O C00E C00G C00P 176.3(2)
C00B C00E C00G C00W 176.3(2)
C00O C00E C00G C00W -3.2(3)
C00D C00C C00H C00V -171.51(19)
B2 C00C C00H C00V 8.2(3)
C00D C00C C00H C00F 9.2(3)
B2 C00C C00H C00F -171.16(19)
C00L C00F C00H C00C -3.9(3)
C00Y C00F C00H C00C 176.09(19)
C00L C00F C00H C00V 176.75(19)
C00Y C00F C00H C00V -3.3(3)
C00B C00A C00I C00P -4.5(3)
C00J C00A C00I C00P 174.5(2)
C00B C00A C00I C00K 177.6(2)
C00J C00A C00I C00K -3.4(3)
C00B C00A C00J C00M -179.4(2)
C00I C00A C00J C00M 1.5(3)
C00B C00A C00J B2 3.1(3)
C00I C00A C00J B2 -176.03(19)
C00C B2 C00J C00M -9.3(4)
B1 B2 C00J C00M 173.3(2)
C00C B2 C00J C00A 167.85(19)
B1 B2 C00J C00A -9.5(2)
C00P C00I C00K C016 -174.9(2)
C00A C00I C00K C016 2.9(3)
C00Y C00F C00L C00R 177.3(2)
C00H C00F C00L C00R -2.7(3)
C00A C00J C00M C016 1.0(3)
B2 C00J C00M C016 178.0(2)
C00C C00D C00N C012 179.5(2)
C00R C00D C00N C012 -1.9(3)
C00B C00E C00O C011 -177.5(2)
C00G C00E C00O C011 2.0(3)
C00K C00I C00P C00G 179.0(2)
C00A C00I C00P C00G 1.2(3)
C00W C00G C00P C00I -177.4(2)
C00E C00G C00P C00I 3.0(3)
C00F C00L C00R C00U -175.6(2)
C00F C00L C00R C00D 3.8(3)
C00C C00D C00R C00L 1.8(3)
C00N C00D C00R C00L -176.77(19)
C00C C00D C00R C00U -178.82(19)
C00N C00D C00R C00U 2.6(3)
C012 C00Q C00U C00R -0.6(3)
C00L C00R C00U C00Q 177.9(2)
C00D C00R C00U C00Q -1.5(3)
C00C C00H C00V C018 -176.3(2)
C00F C00H C00V C018 3.0(3)
C00P C00G C00W C019 -177.5(2)
C00E C00G C00W C019 2.0(3)
C00L C00F C00Y C01B -178.6(2)
C00H C00F C00Y C01B 1.5(3)
C00E C00O C011 C019 0.5(4)
C00D C00N C012 C00Q 0.0(3)
C00U C00Q C012 C00N 1.3(3)
C00I C00K C016 C00M -0.5(4)
C00J C00M C016 C00K -1.6(4)
C01C C013 C017 C01A 1.0(4)
C00H C00V C018 C01B -0.9(3)
C00G C00W C019 C011 0.5(4)
C00O C011 C019 C00W -1.8(4)
C013 C017 C01A C01I -0.8(4)
C00F C00Y C01B C018 0.8(4)
C00V C018 C01B C00Y -1.1(4)
C017 C013 C01C C01D -0.4(4)
C013 C01C C01D C01I -0.3(4)
C01K C015 C01E C01G 0.2(4)
O008 S001 C01F F007 59.4(2)
O009 S001 C01F F007 -61.2(2)
O005 S001 C01F F007 179.21(17)
O008 S001 C01F F004 -62.0(2)
O009 S001 C01F F004 177.43(18)
O005 S001 C01F F004 57.8(2)
O008 S001 C01F F006 179.36(18)
O009 S001 C01F F006 58.8(2)
O005 S001 C01F F006 -60.8(2)
C015 C01E C01G C01H -0.3(4)
C01E C01G C01H C01M -0.1(4)
C01C C01D C01I C01A 0.5(4)
C017 C01A C01I C01D 0.0(4)
C01E C015 C01K C01M 0.2(4)
C015 C01K C01M C01H -0.5(5)
C01G C01H C01M C01K 0.5(5)
